data_1572580
loop_
_publ_author_name
'Luo, Jian-Bin'
'Wei, Jun-Hua'
'He, Zi-Lin'
'Chen, Jing-Hua'
'Peng, Qing-Peng'
'Zhang, Zhi-Zhong'
'Kuang, Dai-Bin'

_publ_section_title
;
 Bisphosphonium cation based metal halide glass scintillators with tunable
 melting points.
;
_journal_issue 39
_journal_name_full 'Chemical science'
_journal_page_first 16338
_journal_page_last 16346
_journal_paper_doi 10.1039/d4sc04229h
_journal_volume 15
_journal_year 2024
_chemical_formula_moiety 'Br4 Mn, C44 H42 F4 P2, C H4 O'
_chemical_formula_sum 'C45 H46 Br4 F4 Mn O P2'
_chemical_formula_weight 1115.34
_space_group_crystal_system monoclinic
_space_group_IT_number 9
_space_group_name_Hall 'C -2yc'
_space_group_name_H-M_alt 'C 1 c 1'
_atom_sites_solution_hydrogens geom
_atom_sites_solution_primary dual
_audit_creation_date 2024-02-26
_audit_creation_method
;
Olex2 1.5
(compiled 2023.08.24 svn.re1ec1418 for OlexSys, GUI svn.r6817)
;
_audit_update_record
;
2024-04-18 deposited with the CCDC.	2024-09-11 downloaded from the CCDC.
;
_cell_angle_alpha 90
_cell_angle_beta 96.3610(10)
_cell_angle_gamma 90
_cell_formula_units_Z 4
_cell_length_a 12.2655(2)
_cell_length_b 19.6016(3)
_cell_length_c 19.2241(3)
_cell_measurement_reflns_used 54774
_cell_measurement_temperature 100.00(10)
_cell_measurement_theta_max 30.5410
_cell_measurement_theta_min 2.0130
_cell_volume 4593.47(13)
_computing_cell_refinement 'CrysAlisPro 1.171.43.94a (Rigaku OD, 2023)'
_computing_data_collection 'CrysAlisPro system (CCD 43.94a 64-bit (release 20-10-2023))'
_computing_data_reduction 'CrysAlisPro 1.171.43.94a (Rigaku OD, 2023)'
_computing_molecular_graphics 'Olex2 1.5 (Dolomanov et al., 2009)'
_computing_publication_material 'Olex2 1.5 (Dolomanov et al., 2009)'
_computing_structure_refinement 'SHELXL 2014/7 (Sheldrick, 2015)'
_computing_structure_solution 'SHELXT 2014/4 (Sheldrick, 2014)'
_diffrn_ambient_environment N~2~
_diffrn_ambient_temperature 100.00(10)
_diffrn_detector 'Hybrid Pixel Array Detector'
_diffrn_detector_area_resol_mean 10.0000
_diffrn_detector_type HyPix
_diffrn_measured_fraction_theta_full 1.000
_diffrn_measured_fraction_theta_max 0.909
_diffrn_measurement_details
;
List of Runs (angles in degrees, time in seconds):

  # Type    Start    End  Width  t~exp~   \w     \q     \k     \f   Frames
#--------------------------------------------------------------------------
  1  \w    -78.00  -1.00   0.50    2.73    --   -5.52 -38.00-150.00  154
  2  \w     -9.00  23.00   0.50    2.73    --   -5.52 -99.00   0.00   64
  3  \w    -18.00  34.00   0.50    2.73    --    6.22 -99.00  30.00  104
  4  \w      2.00  52.00   0.50    2.73    --    6.22  38.00 150.00  100
  5  \w    -11.00  20.00   0.50    2.73    --   -5.51 -99.00 -60.00   62
  6  \w    -67.00  -2.00   0.50    2.73    --   -5.51 -57.00 120.00  130
  7  \w    -16.00  40.00   0.50    2.73    --    6.29 -99.00-150.00  112
  8  \w      6.00  76.00   0.50    2.73    --    6.29  57.00   0.00  140
  9  \w    -81.00  10.00   0.50    2.73    --   -5.51 -19.00  90.00  182
 10  \w    -20.00  30.00   0.50    2.73    --   -5.51  38.00  60.00  100
 11  \w    -20.00  68.00   0.50    2.73    --   -5.51  38.00-150.00  176
 12  \w    -67.00  22.00   0.50    0.05    --    6.29 -31.00-105.37  178
 13  \w    -66.00 -15.00   0.50    0.05    --    6.29 -40.00 134.68  102
 14  \w     -3.00  22.00   0.50    0.05    --    6.29 -40.00 134.68   50
 15  \w    -66.00 -41.00   0.50    0.05    --    6.29 -31.00  26.16   50
 16  \w    -37.00  22.00   0.50    0.05    --    6.29 -31.00  26.16  118
 17  \w    -24.00  22.00   0.50    0.05    --    6.29 -31.00 -24.05   92
 18  \w    -20.00  68.00   0.50    0.05    --   -5.51  38.00 -60.00  176
 19  \w     18.00  55.00   0.50    0.05    --    6.29-126.00  96.58   74
 20  \w    -68.00  22.00   0.50    0.05    --    6.29 -30.00-122.51  180
 21  \w    -70.00  -7.00   0.50    0.05    --    6.29 -28.00   7.32  126
 22  \w    -18.00  40.00   0.50    0.05    --    6.29 -99.00-180.00  116
;
_diffrn_measurement_device 'four-circle diffractometer'
_diffrn_measurement_device_type 'XtaLAB Synergy R, HyPix'
_diffrn_measurement_method '\w scans'
_diffrn_orient_matrix_type 'CrysAlisPro convention (1999,Acta A55,543-557)'
_diffrn_orient_matrix_UB_11 -0.0225375000
_diffrn_orient_matrix_UB_12 0.0322607000
_diffrn_orient_matrix_UB_13 0.0070494000
_diffrn_orient_matrix_UB_21 0.0428077000
_diffrn_orient_matrix_UB_22 0.0163705000
_diffrn_orient_matrix_UB_23 -0.0155782000
_diffrn_orient_matrix_UB_31 -0.0323258000
_diffrn_orient_matrix_UB_32 -0.0008207000
_diffrn_orient_matrix_UB_33 -0.0329555000
_diffrn_radiation_monochromator mirror
_diffrn_radiation_probe x-ray
_diffrn_radiation_type 'Mo K\a'
_diffrn_radiation_wavelength 0.71073
_diffrn_reflns_av_R_equivalents 0.0769
_diffrn_reflns_av_unetI/netI 0.0496
_diffrn_reflns_Laue_measured_fraction_full 1.000
_diffrn_reflns_Laue_measured_fraction_max 0.909
_diffrn_reflns_limit_h_max 16
_diffrn_reflns_limit_h_min -16
_diffrn_reflns_limit_k_max 27
_diffrn_reflns_limit_k_min -27
_diffrn_reflns_limit_l_max 26
_diffrn_reflns_limit_l_min -27
_diffrn_reflns_number 94218
_diffrn_reflns_point_group_measured_fraction_full 0.982
_diffrn_reflns_point_group_measured_fraction_max 0.843
_diffrn_reflns_theta_full 25.242
_diffrn_reflns_theta_max 30.918
_diffrn_reflns_theta_min 2.078
_diffrn_source 'micro-focus sealed X-ray tube'
_diffrn_source_type 'Mova (Mo) X-ray Source'
_exptl_absorpt_coefficient_mu 3.886
_exptl_absorpt_correction_T_max 1.00000
_exptl_absorpt_correction_T_min 0.67454
_exptl_absorpt_correction_type multi-scan
_exptl_absorpt_process_details
;
CrysAlisPro 1.171.43.94a (Rigaku Oxford Diffraction, 2023)
Empirical absorption correction using spherical harmonics,
implemented in SCALE3 ABSPACK scaling algorithm.
;
_exptl_crystal_colour colourless
_exptl_crystal_colour_primary colourless
_exptl_crystal_density_diffrn 1.613
_exptl_crystal_description block
_exptl_crystal_F_000 2220
_exptl_crystal_size_max 0.1
_exptl_crystal_size_mid 0.1
_exptl_crystal_size_min 0.1
_refine_diff_density_max 0.590
_refine_diff_density_min -0.352
_refine_diff_density_rms 0.087
_refine_ls_abs_structure_details
;
 Flack x determined using 4525 quotients [(I+)-(I-)]/[(I+)+(I-)]
 (Parsons, Flack and Wagner, Acta Cryst. B69 (2013) 249-259).
;
_refine_ls_abs_structure_Flack -0.002(3)
_refine_ls_extinction_method none
_refine_ls_goodness_of_fit_ref 1.052
_refine_ls_hydrogen_treatment constr
_refine_ls_matrix_type full
_refine_ls_number_parameters 516
_refine_ls_number_reflns 12270
_refine_ls_number_restraints 2
_refine_ls_restrained_S_all 1.052
_refine_ls_R_factor_all 0.0400
_refine_ls_R_factor_gt 0.0289
_refine_ls_shift/su_max 0.001
_refine_ls_shift/su_mean 0.000
_refine_ls_structure_factor_coef Fsqd
_refine_ls_weighting_details 'w=1/[\s^2^(Fo^2^)+(0.0249P)^2^+2.1170P] where P=(Fo^2^+2Fc^2^)/3'
_refine_ls_weighting_scheme calc
_refine_ls_wR_factor_gt 0.0578
_refine_ls_wR_factor_ref 0.0597
_reflns_Friedel_coverage 0.852
_reflns_Friedel_fraction_full 0.964
_reflns_Friedel_fraction_max 0.776
_reflns_number_gt 11020
_reflns_number_total 12270
_reflns_threshold_expression 'I > 2\s(I)'
_cod_data_source_file d4sc04229h2.cif
_cod_data_source_block b_CCDC1
_cod_depositor_comments 'Adding full bibliography for 1572573--1572580.cif.'
_cod_database_code 1572580
_shelx_shelxl_version_number 2014/7
_chemical_oxdiff_formula CHONMnPBr
_shelx_space_group_comment
;
The symmetry employed for this shelxl refinement is uniquely defined
by the following loop, which should always be used as a source of
symmetry information in preference to the above space-group names.
They are only intended as comments.
;
_shelx_estimated_absorpt_t_max 0.697
_shelx_estimated_absorpt_t_min 0.697
_olex2_refinement_description
;
1. Fixed Uiso
 At 1.2 times of:
  All C(H) groups, All C(H,H) groups
 At 1.5 times of:
  All C(H,H,H) groups, All O(H) groups
2.a Secondary CH2 refined with riding coordinates:
 C38(H38a,H38b), C19(H19a,H19b), C5(H5a,H5b), C6(H6a,H6b), C4(H4a,H4b), C2(H2a,
 H2b), C1(H1a,H1b), C3(H3a,H3b)
2.b Aromatic/amide H refined with riding coordinates:
 C27(H27), C11(H11), C29(H29), C31(H31), C10(H10), C30(H30), C28(H28),
 C33(H33), C34(H34), C14(H14), C40(H40), C12(H12), C37(H37), C9(H9), C25(H25),
 C8(H8), C22(H22), C21(H21), C35(H35), C44(H44), C16(H16), C41(H41), C36(H36),
 C18(H18), C15(H15), C17(H17)
2.c Idealised Me refined as rotating group:
 C45(H45a,H45b,H45c)
2.d Idealised tetrahedral OH refined as rotating group:
 O1(H1)
;
_olex2_submission_special_instructions 'No special instructions were received'
_oxdiff_exptl_absorpt_empirical_details
;
Empirical correction (ABSPACK) includes:
- Absorption correction using spherical harmonics
- Frame scaling
;
_oxdiff_exptl_absorpt_empirical_full_max 2.039
_oxdiff_exptl_absorpt_empirical_full_min 0.674

loop_
_space_group_symop_operation_xyz
'x, y, z'
'x, -y, z+1/2'
'x+1/2, y+1/2, z'
'x+1/2, -y+1/2, z+1/2'

loop_
_atom_site_label
_atom_site_type_symbol
_atom_site_fract_x
_atom_site_fract_y
_atom_site_fract_z
_atom_site_U_iso_or_equiv
_atom_site_adp_type
_atom_site_occupancy
_atom_site_site_symmetry_order
_atom_site_calc_flag
_atom_site_refinement_flags_posn
_atom_site_refinement_flags_adp
_atom_site_refinement_flags_occupancy
_atom_site_disorder_assembly
_atom_site_disorder_group
Br2 Br 0.18413(3) 0.83184(2) -0.04515(2) 0.02031(8) Uani 1 1 d . . . . .
Br3 Br 0.19788(3) 0.65403(2) 0.07286(2) 0.02204(8) Uani 1 1 d . . . . .
Br4 Br 0.13212(3) 0.83256(2) 0.16170(2) 0.02168(8) Uani 1 1 d . . . . .
Br1 Br 0.44571(3) 0.79841(2) 0.09793(2) 0.02475(9) Uani 1 1 d . . . . .
Mn1 Mn 0.24371(4) 0.77948(3) 0.07342(3) 0.01644(11) Uani 1 1 d . . . . .
P2 P 0.40704(8) 0.17777(4) 0.86973(5) 0.01548(17) Uani 1 1 d . . . . .
P1 P 0.55816(7) 0.45123(5) 0.54344(4) 0.01643(17) Uani 1 1 d . . . . .
F4 F 0.7962(3) 0.10651(18) 0.67517(15) 0.0552(8) Uani 1 1 d . . . . .
F3 F 0.7765(2) 0.23602(17) 0.71456(15) 0.0497(8) Uani 1 1 d . . . . .
F1 F 0.0720(2) 0.55833(18) 0.4149(2) 0.0635(10) Uani 1 1 d . . . . .
C27 C 0.4011(3) 0.24674(19) 0.99625(18) 0.0194(7) Uani 1 1 d . . . . .
H27 H 0.4783 0.2404 1.0038 0.023 Uiso 1 1 calc R U . . .
C11 C 0.8762(3) 0.50884(19) 0.59672(18) 0.0208(7) Uani 1 1 d . . . . .
H11 H 0.9178 0.5498 0.6000 0.025 Uiso 1 1 calc R U . . .
F2 F 0.1182(2) 0.52554(18) 0.5507(2) 0.0674(11) Uani 1 1 d . . . . .
C29 C 0.2352(3) 0.29214(19) 1.0335(2) 0.0238(8) Uani 1 1 d . . . . .
H29 H 0.1990 0.3166 1.0669 0.029 Uiso 1 1 calc R U . . .
C31 C 0.2273(3) 0.22898(19) 0.92553(19) 0.0216(7) Uani 1 1 d . . . . .
H31 H 0.1864 0.2105 0.8850 0.026 Uiso 1 1 calc R U . . .
C10 C 0.9271(3) 0.4466(2) 0.61400(19) 0.0226(7) Uani 1 1 d . . . . .
H10 H 1.0035 0.4452 0.6289 0.027 Uiso 1 1 calc R U . . .
O1 O 0.1620(4) 0.6168(3) 0.2403(2) 0.0651(12) Uani 1 1 d . . . . .
H1 H 0.1711 0.6271 0.1989 0.098 Uiso 1 1 calc R U . . .
C38 C 0.5527(3) 0.17181(19) 0.89710(18) 0.0180(7) Uani 1 1 d . . . . .
H38A H 0.5798 0.2163 0.9164 0.022 Uiso 1 1 calc R U . . .
H38B H 0.5658 0.1372 0.9346 0.022 Uiso 1 1 calc R U . . .
C30 C 0.1746(3) 0.2657(2) 0.9741(2) 0.0242(8) Uani 1 1 d . . . . .
H30 H 0.0975 0.2726 0.9666 0.029 Uiso 1 1 calc R U . . .
C28 C 0.3475(3) 0.28306(19) 1.0443(2) 0.0232(8) Uani 1 1 d . . . . .
H28 H 0.3882 0.3017 1.0848 0.028 Uiso 1 1 calc R U . . .
C19 C 0.5111(3) 0.53812(18) 0.53341(19) 0.0211(7) Uani 1 1 d . . . . .
H19A H 0.5191 0.5608 0.5797 0.025 Uiso 1 1 calc R U . . .
H19B H 0.5576 0.5629 0.5029 0.025 Uiso 1 1 calc R U . . .
C33 C 0.3617(3) 0.04767(19) 0.91118(18) 0.0189(7) Uani 1 1 d . . . . .
H33 H 0.3817 0.0640 0.9573 0.023 Uiso 1 1 calc R U . . .
C5 C 0.4143(3) 0.30263(19) 0.80330(19) 0.0215(7) Uani 1 1 d . . . . .
H5A H 0.3498 0.3273 0.8173 0.026 Uiso 1 1 calc R U . . .
H5B H 0.4747 0.3068 0.8417 0.026 Uiso 1 1 calc R U . . .
C34 C 0.3355(3) -0.02056(19) 0.89990(19) 0.0225(7) Uani 1 1 d . . . . .
H34 H 0.3381 -0.0511 0.9384 0.027 Uiso 1 1 calc R U . . .
C14 C 0.5709(3) 0.4356(2) 0.40259(19) 0.0224(8) Uani 1 1 d . . . . .
H14 H 0.6175 0.4744 0.4071 0.027 Uiso 1 1 calc R U . . .
C40 C 0.6236(3) 0.0854(2) 0.8150(2) 0.0280(8) Uani 1 1 d . . . . .
H40 H 0.5881 0.0503 0.8381 0.034 Uiso 1 1 calc R U . . .
C12 C 0.7648(3) 0.51083(18) 0.57466(18) 0.0192(7) Uani 1 1 d . . . . .
H12 H 0.7303 0.5533 0.5630 0.023 Uiso 1 1 calc R U . . .
C6 C 0.3854(3) 0.22691(19) 0.79096(18) 0.0199(7) Uani 1 1 d . . . . .
H6A H 0.4309 0.2080 0.7562 0.024 Uiso 1 1 calc R U . . .
H6B H 0.3075 0.2231 0.7713 0.024 Uiso 1 1 calc R U . . .
C13 C 0.5264(3) 0.40888(18) 0.46120(17) 0.0180(7) Uani 1 1 d . . . . .
C20 C 0.3921(3) 0.54220(18) 0.5020(2) 0.0203(7) Uani 1 1 d . . . . .
C37 C 0.3299(3) 0.0685(2) 0.78631(18) 0.0216(7) Uani 1 1 d . . . . .
H37 H 0.3289 0.0987 0.7476 0.026 Uiso 1 1 calc R U . . .
C39 C 0.6156(3) 0.1524(2) 0.83673(19) 0.0204(7) Uani 1 1 d . . . . .
C9 C 0.8660(3) 0.3866(2) 0.6095(2) 0.0252(8) Uani 1 1 d . . . . .
H9 H 0.9007 0.3443 0.6219 0.030 Uiso 1 1 calc R U . . .
C25 C 0.3076(4) 0.5299(2) 0.5423(2) 0.0282(8) Uani 1 1 d . . . . .
H25 H 0.3231 0.5179 0.5902 0.034 Uiso 1 1 calc R U . . .
C8 C 0.7546(3) 0.38840(19) 0.58709(18) 0.0223(8) Uani 1 1 d . . . . .
H8 H 0.7133 0.3473 0.5836 0.027 Uiso 1 1 calc R U . . .
C22 C 0.2599(4) 0.5641(2) 0.4019(2) 0.0341(10) Uani 1 1 d . . . . .
H22 H 0.2438 0.5759 0.3539 0.041 Uiso 1 1 calc R U . . .
C21 C 0.3678(3) 0.5588(2) 0.4319(2) 0.0259(8) Uani 1 1 d . . . . .
H21 H 0.4258 0.5667 0.4040 0.031 Uiso 1 1 calc R U . . .
C7 C 0.7028(3) 0.45082(17) 0.56948(18) 0.0184(7) Uani 1 1 d . . . . .
C35 C 0.3057(3) -0.0442(2) 0.8328(2) 0.0253(8) Uani 1 1 d . . . . .
H35 H 0.2870 -0.0909 0.8254 0.030 Uiso 1 1 calc R U . . .
C44 C 0.6673(3) 0.2044(2) 0.8022(2) 0.0244(8) Uani 1 1 d . . . . .
H44 H 0.6624 0.2505 0.8166 0.029 Uiso 1 1 calc R U . . .
C26 C 0.3413(3) 0.21956(17) 0.93690(18) 0.0176(7) Uani 1 1 d . . . . .
C32 C 0.3584(3) 0.09212(18) 0.85430(17) 0.0172(7) Uani 1 1 d . . . . .
C42 C 0.7334(4) 0.1207(3) 0.7274(2) 0.0376(11) Uani 1 1 d . . . . .
C4 C 0.4492(4) 0.33442(19) 0.7364(2) 0.0236(8) Uani 1 1 d . . . . .
H4A H 0.5206 0.3146 0.7274 0.028 Uiso 1 1 calc R U . . .
H4B H 0.3947 0.3219 0.6965 0.028 Uiso 1 1 calc R U . . .
C16 C 0.4780(3) 0.3477(2) 0.3315(2) 0.0297(9) Uani 1 1 d . . . . .
H16 H 0.4619 0.3264 0.2872 0.036 Uiso 1 1 calc R U . . .
C41 C 0.6831(4) 0.0689(3) 0.7597(2) 0.0368(10) Uani 1 1 d . . . . .
H41 H 0.6887 0.0230 0.7447 0.044 Uiso 1 1 calc R U . . .
C43 C 0.7252(4) 0.1874(3) 0.7473(2) 0.0322(10) Uani 1 1 d . . . . .
C36 C 0.3029(3) 0.0000(2) 0.7759(2) 0.0254(8) Uani 1 1 d . . . . .
H36 H 0.2825 -0.0166 0.7299 0.030 Uiso 1 1 calc R U . . .
C2 C 0.5272(4) 0.4396(2) 0.68300(19) 0.0281(9) Uani 1 1 d . . . . .
H2A H 0.6059 0.4298 0.6966 0.034 Uiso 1 1 calc R U . . .
H2B H 0.5181 0.4897 0.6806 0.034 Uiso 1 1 calc R U . . .
C23 C 0.1774(4) 0.5522(2) 0.4423(3) 0.0382(11) Uani 1 1 d . . . . .
C1 C 0.4923(3) 0.40879(19) 0.61026(18) 0.0201(7) Uani 1 1 d . . . . .
H1A H 0.4117 0.4127 0.5994 0.024 Uiso 1 1 calc R U . . .
H1B H 0.5115 0.3597 0.6107 0.024 Uiso 1 1 calc R U . . .
C18 C 0.4562(3) 0.3526(2) 0.45445(19) 0.0223(7) Uani 1 1 d . . . . .
H18 H 0.4244 0.3356 0.4939 0.027 Uiso 1 1 calc R U . . .
C24 C 0.1999(4) 0.5351(2) 0.5120(3) 0.0374(11) Uani 1 1 d . . . . .
C15 C 0.5457(3) 0.4042(2) 0.3380(2) 0.0276(8) Uani 1 1 d . . . . .
H15 H 0.5751 0.4218 0.2979 0.033 Uiso 1 1 calc R U . . .
C17 C 0.4333(3) 0.3217(2) 0.3891(2) 0.0286(9) Uani 1 1 d . . . . .
H17 H 0.3870 0.2827 0.3840 0.034 Uiso 1 1 calc R U . . .
C3 C 0.4600(4) 0.4110(2) 0.7390(2) 0.0277(9) Uani 1 1 d . . . . .
H3A H 0.4953 0.4245 0.7858 0.033 Uiso 1 1 calc R U . . .
H3B H 0.3858 0.4315 0.7328 0.033 Uiso 1 1 calc R U . . .
C45 C 0.0745(6) 0.6590(3) 0.2636(3) 0.0591(16) Uani 1 1 d . . . . .
H45A H 0.0733 0.7034 0.2400 0.089 Uiso 1 1 calc R U . . .
H45B H 0.0880 0.6658 0.3143 0.089 Uiso 1 1 calc R U . . .
H45C H 0.0038 0.6362 0.2521 0.089 Uiso 1 1 calc R U . . .

loop_
_atom_site_aniso_label
_atom_site_aniso_U_11
_atom_site_aniso_U_22
_atom_site_aniso_U_33
_atom_site_aniso_U_23
_atom_site_aniso_U_13
_atom_site_aniso_U_12
Br2 0.02895(19) 0.01636(17) 0.01551(15) 0.00004(13) 0.00196(14) -0.00406(14)
Br3 0.02384(18) 0.01592(16) 0.02507(18) 0.00147(13) -0.00310(14) -0.00045(14)
Br4 0.02313(18) 0.02587(19) 0.01630(16) -0.00049(13) 0.00333(14) 0.00477(15)
Br1 0.01707(17) 0.02413(19) 0.0330(2) 0.00043(15) 0.00267(14) -0.00067(14)
Mn1 0.0172(2) 0.0157(2) 0.0164(2) 0.00003(19) 0.0015(2) 0.0007(2)
P2 0.0167(4) 0.0175(4) 0.0121(4) 0.0011(3) 0.0009(3) -0.0026(3)
P1 0.0196(4) 0.0153(4) 0.0140(4) 0.0017(3) 0.0000(3) -0.0039(3)
F4 0.059(2) 0.074(2) 0.0365(15) -0.0107(14) 0.0258(15) 0.0127(17)
F3 0.0467(17) 0.063(2) 0.0436(16) 0.0127(14) 0.0228(14) -0.0037(15)
F1 0.0208(14) 0.056(2) 0.110(3) 0.0031(19) -0.0074(16) 0.0000(13)
C27 0.0184(17) 0.0214(18) 0.0185(16) 0.0009(14) 0.0036(14) -0.0026(14)
C11 0.0203(18) 0.0214(19) 0.0208(17) -0.0013(14) 0.0029(14) -0.0040(14)
F2 0.0437(18) 0.051(2) 0.116(3) 0.022(2) 0.046(2) 0.0104(15)
C29 0.028(2) 0.0176(18) 0.0270(19) -0.0004(14) 0.0094(16) -0.0012(15)
C31 0.0199(18) 0.0222(18) 0.0224(17) -0.0005(14) 0.0010(15) -0.0030(14)
C10 0.0197(18) 0.028(2) 0.0199(17) -0.0003(14) 0.0010(14) 0.0013(14)
O1 0.056(3) 0.091(4) 0.047(2) 0.023(2) 0.001(2) 0.003(2)
C38 0.0149(16) 0.0236(18) 0.0149(15) 0.0003(13) 0.0000(13) -0.0019(13)
C30 0.0199(18) 0.0216(18) 0.032(2) 0.0018(15) 0.0066(16) 0.0008(14)
C28 0.0267(19) 0.0223(19) 0.0204(17) -0.0015(14) 0.0021(15) -0.0027(15)
C19 0.0268(19) 0.0149(17) 0.0211(17) 0.0020(13) 0.0002(15) -0.0034(14)
C33 0.0207(17) 0.0216(18) 0.0147(15) 0.0006(13) 0.0038(13) -0.0036(14)
C5 0.0235(19) 0.0217(19) 0.0192(17) 0.0034(14) 0.0020(15) -0.0040(15)
C34 0.0257(19) 0.0214(19) 0.0219(17) 0.0020(14) 0.0094(15) -0.0020(15)
C14 0.0194(18) 0.028(2) 0.0199(17) 0.0042(14) 0.0024(14) 0.0013(15)
C40 0.027(2) 0.027(2) 0.030(2) 0.0000(16) 0.0026(17) 0.0034(16)
C12 0.0241(19) 0.0176(17) 0.0160(15) 0.0015(13) 0.0029(14) -0.0003(14)
C6 0.0227(18) 0.0212(18) 0.0150(16) 0.0039(13) -0.0007(14) -0.0039(14)
C13 0.0177(17) 0.0187(17) 0.0167(16) 0.0016(12) -0.0019(13) 0.0004(13)
C20 0.0202(18) 0.0132(16) 0.0274(18) -0.0027(13) 0.0022(15) -0.0021(13)
C37 0.0201(18) 0.029(2) 0.0153(16) 0.0002(14) -0.0002(14) -0.0028(15)
C39 0.0143(17) 0.028(2) 0.0178(16) -0.0017(13) -0.0016(13) 0.0019(14)
C9 0.028(2) 0.0210(19) 0.0249(19) -0.0020(14) -0.0030(16) 0.0047(15)
C25 0.035(2) 0.0165(18) 0.035(2) 0.0005(15) 0.0146(18) 0.0038(15)
C8 0.027(2) 0.0178(17) 0.0206(18) -0.0013(13) -0.0025(15) -0.0018(15)
C22 0.027(2) 0.033(2) 0.040(2) -0.0035(18) -0.0066(19) 0.0032(18)
C21 0.0221(19) 0.026(2) 0.029(2) 0.0013(15) 0.0018(16) -0.0002(15)
C7 0.0225(17) 0.0190(16) 0.0133(15) -0.0008(13) 0.0008(13) 0.0006(15)
C35 0.0259(19) 0.0196(18) 0.032(2) -0.0034(15) 0.0094(16) -0.0043(15)
C44 0.0219(19) 0.032(2) 0.0189(17) -0.0013(14) 0.0005(15) 0.0018(16)
C26 0.0217(17) 0.0148(16) 0.0164(16) 0.0044(12) 0.0032(13) -0.0014(13)
C32 0.0162(16) 0.0187(17) 0.0171(17) -0.0021(13) 0.0030(13) -0.0030(13)
C42 0.033(2) 0.056(3) 0.024(2) -0.0088(19) 0.0066(18) 0.008(2)
C4 0.031(2) 0.022(2) 0.0185(17) 0.0039(13) 0.0044(16) -0.0046(15)
C16 0.025(2) 0.042(2) 0.0207(18) -0.0104(16) -0.0036(16) 0.0055(17)
C41 0.037(2) 0.037(3) 0.036(2) -0.0128(19) 0.003(2) 0.009(2)
C43 0.026(2) 0.050(3) 0.0215(19) 0.0048(18) 0.0042(17) 0.0012(19)
C36 0.026(2) 0.028(2) 0.0217(17) -0.0074(15) 0.0008(15) -0.0062(16)
C2 0.041(2) 0.028(2) 0.0163(17) -0.0008(14) 0.0063(17) -0.0139(17)
C23 0.021(2) 0.026(2) 0.065(3) -0.001(2) -0.005(2) 0.0012(17)
C1 0.0236(18) 0.0209(18) 0.0159(16) 0.0009(13) 0.0023(14) -0.0068(14)
C18 0.0246(19) 0.0231(19) 0.0187(17) -0.0009(14) -0.0005(15) -0.0034(15)
C24 0.026(2) 0.022(2) 0.069(3) 0.000(2) 0.026(2) 0.0005(17)
C15 0.0215(19) 0.044(2) 0.0175(17) 0.0015(16) 0.0028(15) 0.0083(18)
C17 0.026(2) 0.033(2) 0.0257(19) -0.0096(16) -0.0034(16) -0.0037(17)
C3 0.043(2) 0.023(2) 0.0182(17) 0.0001(14) 0.0080(17) -0.0068(17)
C45 0.065(4) 0.063(4) 0.045(3) 0.009(3) -0.011(3) -0.009(3)

loop_
_atom_type_symbol
_atom_type_description
_atom_type_scat_dispersion_real
_atom_type_scat_dispersion_imag
_atom_type_scat_source
C C 0.0033 0.0016 'International Tables Vol C Tables 4.2.6.8 and 6.1.1.4'
H H 0.0000 0.0000 'International Tables Vol C Tables 4.2.6.8 and 6.1.1.4'
Br Br -0.2901 2.4595 'International Tables Vol C Tables 4.2.6.8 and 6.1.1.4'
F F 0.0171 0.0103 'International Tables Vol C Tables 4.2.6.8 and 6.1.1.4'
Mn Mn 0.3368 0.7283 'International Tables Vol C Tables 4.2.6.8 and 6.1.1.4'
O O 0.0106 0.0060 'International Tables Vol C Tables 4.2.6.8 and 6.1.1.4'
P P 0.1023 0.0942 'International Tables Vol C Tables 4.2.6.8 and 6.1.1.4'

loop_
_geom_angle_atom_site_label_1
_geom_angle_atom_site_label_2
_geom_angle_atom_site_label_3
_geom_angle
_geom_angle_site_symmetry_1
_geom_angle_site_symmetry_3
_geom_angle_publ_flag
Br3 Mn1 Br2 110.44(2) . . ?
Br4 Mn1 Br2 108.34(2) . . ?
Br4 Mn1 Br3 105.55(2) . . ?
Br1 Mn1 Br2 106.91(2) . . ?
Br1 Mn1 Br3 111.20(2) . . ?
Br1 Mn1 Br4 114.39(2) . . ?
C6 P2 C38 109.27(17) . . ?
C6 P2 C26 109.07(17) . . ?
C6 P2 C32 110.37(16) . . ?
C26 P2 C38 109.17(17) . . ?
C26 P2 C32 112.22(16) . . ?
C32 P2 C38 106.68(17) . . ?
C13 P1 C19 107.95(16) . . ?
C13 P1 C1 110.24(17) . . ?
C7 P1 C19 109.27(17) . . ?
C7 P1 C13 110.91(16) . . ?
C7 P1 C1 107.97(17) . . ?
C1 P1 C19 110.51(18) . . ?
C28 C27 H27 120.1 . . ?
C28 C27 C26 119.8(3) . . ?
C26 C27 H27 120.1 . . ?
C10 C11 H11 120.1 . . ?
C12 C11 H11 120.1 . . ?
C12 C11 C10 119.9(3) . . ?
C30 C29 H29 119.7 . . ?
C28 C29 H29 119.7 . . ?
C28 C29 C30 120.6(4) . . ?
C30 C31 H31 120.3 . . ?
C30 C31 C26 119.5(3) . . ?
C26 C31 H31 120.3 . . ?
C11 C10 H10 119.9 . . ?
C9 C10 C11 120.1(4) . . ?
C9 C10 H10 119.9 . . ?
C45 O1 H1 109.5 . . ?
P2 C38 H38A 109.4 . . ?
P2 C38 H38B 109.4 . . ?
H38A C38 H38B 108.0 . . ?
C39 C38 P2 111.4(2) . . ?
C39 C38 H38A 109.4 . . ?
C39 C38 H38B 109.4 . . ?
C29 C30 C31 119.8(4) . . ?
C29 C30 H30 120.1 . . ?
C31 C30 H30 120.1 . . ?
C27 C28 H28 119.9 . . ?
C29 C28 C27 120.2(4) . . ?
C29 C28 H28 119.9 . . ?
P1 C19 H19A 109.2 . . ?
P1 C19 H19B 109.2 . . ?
H19A C19 H19B 107.9 . . ?
C20 C19 P1 112.0(3) . . ?
C20 C19 H19A 109.2 . . ?
C20 C19 H19B 109.2 . . ?
C34 C33 H33 120.2 . . ?
C34 C33 C32 119.6(3) . . ?
C32 C33 H33 120.2 . . ?
H5A C5 H5B 108.2 . . ?
C6 C5 H5A 109.6 . . ?
C6 C5 H5B 109.6 . . ?
C4 C5 H5A 109.6 . . ?
C4 C5 H5B 109.6 . . ?
C4 C5 C6 110.1(3) . . ?
C33 C34 H34 119.9 . . ?
C35 C34 C33 120.1(3) . . ?
C35 C34 H34 119.9 . . ?
C13 C14 H14 120.5 . . ?
C15 C14 H14 120.5 . . ?
C15 C14 C13 119.0(4) . . ?
C39 C40 H40 119.6 . . ?
C39 C40 C41 120.7(4) . . ?
C41 C40 H40 119.6 . . ?
C11 C12 H12 119.7 . . ?
C11 C12 C7 120.5(3) . . ?
C7 C12 H12 119.7 . . ?
P2 C6 H6A 109.2 . . ?
P2 C6 H6B 109.2 . . ?
C5 C6 P2 112.3(2) . . ?
C5 C6 H6A 109.2 . . ?
C5 C6 H6B 109.2 . . ?
H6A C6 H6B 107.9 . . ?
C14 C13 P1 118.0(3) . . ?
C18 C13 P1 121.3(3) . . ?
C18 C13 C14 120.6(3) . . ?
C25 C20 C19 121.0(4) . . ?
C25 C20 C21 119.4(4) . . ?
C21 C20 C19 119.5(3) . . ?
C32 C37 H37 120.4 . . ?
C36 C37 H37 120.4 . . ?
C36 C37 C32 119.1(3) . . ?
C40 C39 C38 122.0(3) . . ?
C40 C39 C44 119.7(4) . . ?
C44 C39 C38 118.3(3) . . ?
C10 C9 H9 119.9 . . ?
C8 C9 C10 120.2(4) . . ?
C8 C9 H9 119.9 . . ?
C20 C25 H25 120.3 . . ?
C20 C25 C24 119.4(4) . . ?
C24 C25 H25 120.3 . . ?
C9 C8 H8 120.0 . . ?
C9 C8 C7 120.1(3) . . ?
C7 C8 H8 120.0 . . ?
C21 C22 H22 120.5 . . ?
C23 C22 H22 120.5 . . ?
C23 C22 C21 118.9(4) . . ?
C20 C21 C22 120.9(4) . . ?
C20 C21 H21 119.5 . . ?
C22 C21 H21 119.5 . . ?
C12 C7 P1 122.0(3) . . ?
C12 C7 C8 119.3(3) . . ?
C8 C7 P1 118.7(3) . . ?
C34 C35 H35 119.8 . . ?
C34 C35 C36 120.4(4) . . ?
C36 C35 H35 119.8 . . ?
C39 C44 H44 120.5 . . ?
C43 C44 C39 119.0(4) . . ?
C43 C44 H44 120.5 . . ?
C27 C26 P2 121.8(3) . . ?
C27 C26 C31 120.2(3) . . ?
C31 C26 P2 117.9(3) . . ?
C33 C32 P2 118.3(3) . . ?
C37 C32 P2 120.7(3) . . ?
C37 C32 C33 120.6(3) . . ?
F4 C42 C41 120.2(5) . . ?
F4 C42 C43 117.8(5) . . ?
C43 C42 C41 121.9(4) . . ?
C5 C4 H4A 108.7 . . ?
C5 C4 H4B 108.7 . . ?
H4A C4 H4B 107.6 . . ?
C3 C4 C5 114.1(3) . . ?
C3 C4 H4A 108.7 . . ?
C3 C4 H4B 108.7 . . ?
C15 C16 H16 119.6 . . ?
C15 C16 C17 120.7(4) . . ?
C17 C16 H16 119.6 . . ?
C40 C41 H41 120.8 . . ?
C42 C41 C40 118.3(4) . . ?
C42 C41 H41 120.8 . . ?
F3 C43 C44 119.9(4) . . ?
F3 C43 C42 119.7(4) . . ?
C42 C43 C44 120.4(4) . . ?
C37 C36 C35 120.2(3) . . ?
C37 C36 H36 119.9 . . ?
C35 C36 H36 119.9 . . ?
H2A C2 H2B 107.9 . . ?
C1 C2 H2A 109.2 . . ?
C1 C2 H2B 109.2 . . ?
C3 C2 H2A 109.2 . . ?
C3 C2 H2B 109.2 . . ?
C3 C2 C1 112.2(3) . . ?
F1 C23 C22 120.2(5) . . ?
F1 C23 C24 118.8(5) . . ?
C22 C23 C24 121.0(4) . . ?
P1 C1 H1A 109.3 . . ?
P1 C1 H1B 109.3 . . ?
C2 C1 P1 111.5(2) . . ?
C2 C1 H1A 109.3 . . ?
C2 C1 H1B 109.3 . . ?
H1A C1 H1B 108.0 . . ?
C13 C18 H18 120.4 . . ?
C17 C18 C13 119.2(4) . . ?
C17 C18 H18 120.4 . . ?
F2 C24 C25 119.9(5) . . ?
F2 C24 C23 119.9(4) . . ?
C23 C24 C25 120.2(4) . . ?
C14 C15 H15 119.8 . . ?
C16 C15 C14 120.4(4) . . ?
C16 C15 H15 119.8 . . ?
C16 C17 C18 120.1(4) . . ?
C16 C17 H17 120.0 . . ?
C18 C17 H17 120.0 . . ?
C4 C3 C2 113.1(3) . . ?
C4 C3 H3A 109.0 . . ?
C4 C3 H3B 109.0 . . ?
C2 C3 H3A 109.0 . . ?
C2 C3 H3B 109.0 . . ?
H3A C3 H3B 107.8 . . ?
O1 C45 H45A 109.5 . . ?
O1 C45 H45B 109.5 . . ?
O1 C45 H45C 109.5 . . ?
H45A C45 H45B 109.5 . . ?
H45A C45 H45C 109.5 . . ?
H45B C45 H45C 109.5 . . ?

loop_
_geom_bond_atom_site_label_1
_geom_bond_atom_site_label_2
_geom_bond_distance
_geom_bond_site_symmetry_2
_geom_bond_publ_flag
Br2 Mn1 2.5327(6) . ?
Br3 Mn1 2.5222(6) . ?
Br4 Mn1 2.5200(6) . ?
Br1 Mn1 2.4980(6) . ?
P2 C38 1.810(4) . ?
P2 C6 1.789(4) . ?
P2 C26 1.794(4) . ?
P2 C32 1.795(4) . ?
P1 C19 1.802(4) . ?
P1 C13 1.790(4) . ?
P1 C7 1.790(4) . ?
P1 C1 1.796(4) . ?
F4 C42 1.360(5) . ?
F3 C43 1.338(5) . ?
F1 C23 1.346(5) . ?
C27 H27 0.9500 . ?
C27 C28 1.388(5) . ?
C27 C26 1.392(5) . ?
C11 H11 0.9500 . ?
C11 C10 1.393(5) . ?
C11 C12 1.386(5) . ?
F2 C24 1.326(5) . ?
C29 H29 0.9500 . ?
C29 C30 1.392(6) . ?
C29 C28 1.381(6) . ?
C31 H31 0.9500 . ?
C31 C30 1.393(5) . ?
C31 C26 1.403(5) . ?
C10 H10 0.9500 . ?
C10 C9 1.392(6) . ?
O1 H1 0.8400 . ?
O1 C45 1.464(8) . ?
C38 H38A 0.9900 . ?
C38 H38B 0.9900 . ?
C38 C39 1.512(5) . ?
C30 H30 0.9500 . ?
C28 H28 0.9500 . ?
C19 H19A 0.9900 . ?
C19 H19B 0.9900 . ?
C19 C20 1.519(5) . ?
C33 H33 0.9500 . ?
C33 C34 1.387(5) . ?
C33 C32 1.395(5) . ?
C5 H5A 0.9900 . ?
C5 H5B 0.9900 . ?
C5 C6 1.538(5) . ?
C5 C4 1.533(5) . ?
C34 H34 0.9500 . ?
C34 C35 1.381(5) . ?
C14 H14 0.9500 . ?
C14 C13 1.406(5) . ?
C14 C15 1.390(5) . ?
C40 H40 0.9500 . ?
C40 C39 1.384(6) . ?
C40 C41 1.393(6) . ?
C12 H12 0.9500 . ?
C12 C7 1.398(5) . ?
C6 H6A 0.9900 . ?
C6 H6B 0.9900 . ?
C13 C18 1.396(5) . ?
C20 C25 1.382(6) . ?
C20 C21 1.387(6) . ?
C37 H37 0.9500 . ?
C37 C32 1.394(5) . ?
C37 C36 1.391(6) . ?
C39 C44 1.405(6) . ?
C9 H9 0.9500 . ?
C9 C8 1.387(6) . ?
C25 H25 0.9500 . ?
C25 C24 1.387(7) . ?
C8 H8 0.9500 . ?
C8 C7 1.402(5) . ?
C22 H22 0.9500 . ?
C22 C21 1.388(6) . ?
C22 C23 1.363(7) . ?
C21 H21 0.9500 . ?
C35 H35 0.9500 . ?
C35 C36 1.393(6) . ?
C44 H44 0.9500 . ?
C44 C43 1.376(6) . ?
C42 C41 1.371(7) . ?
C42 C43 1.370(7) . ?
C4 H4A 0.9900 . ?
C4 H4B 0.9900 . ?
C4 C3 1.508(5) . ?
C16 H16 0.9500 . ?
C16 C15 1.382(6) . ?
C16 C17 1.384(6) . ?
C41 H41 0.9500 . ?
C36 H36 0.9500 . ?
C2 H2A 0.9900 . ?
C2 H2B 0.9900 . ?
C2 C1 1.540(5) . ?
C2 C3 1.534(5) . ?
C23 C24 1.379(7) . ?
C1 H1A 0.9900 . ?
C1 H1B 0.9900 . ?
C18 H18 0.9500 . ?
C18 C17 1.396(5) . ?
C15 H15 0.9500 . ?
C17 H17 0.9500 . ?
C3 H3A 0.9900 . ?
C3 H3B 0.9900 . ?
C45 H45A 0.9800 . ?
C45 H45B 0.9800 . ?
C45 H45C 0.9800 . ?

loop_
_geom_torsion_atom_site_label_1
_geom_torsion_atom_site_label_2
_geom_torsion_atom_site_label_3
_geom_torsion_atom_site_label_4
_geom_torsion
_geom_torsion_site_symmetry_1
_geom_torsion_site_symmetry_2
_geom_torsion_site_symmetry_3
_geom_torsion_site_symmetry_4
_geom_torsion_publ_flag
P2 C38 C39 C40 -81.4(4) . . . . ?
P2 C38 C39 C44 98.8(3) . . . . ?
P1 C19 C20 C25 77.8(4) . . . . ?
P1 C19 C20 C21 -102.4(4) . . . . ?
P1 C13 C18 C17 179.5(3) . . . . ?
F4 C42 C41 C40 177.1(4) . . . . ?
F4 C42 C43 F3 1.3(6) . . . . ?
F4 C42 C43 C44 -176.7(4) . . . . ?
F1 C23 C24 F2 -0.6(7) . . . . ?
F1 C23 C24 C25 -178.5(4) . . . . ?
C11 C10 C9 C8 0.7(6) . . . . ?
C11 C12 C7 P1 178.3(3) . . . . ?
C11 C12 C7 C8 0.2(5) . . . . ?
C10 C11 C12 C7 -0.1(5) . . . . ?
C10 C9 C8 C7 -0.6(6) . . . . ?
C38 P2 C6 C5 -69.2(3) . . . . ?
C38 P2 C26 C27 5.0(3) . . . . ?
C38 P2 C26 C31 -179.9(3) . . . . ?
C38 P2 C32 C33 65.8(3) . . . . ?
C38 P2 C32 C37 -107.0(3) . . . . ?
C38 C39 C44 C43 179.8(3) . . . . ?
C30 C29 C28 C27 -0.7(6) . . . . ?
C30 C31 C26 P2 -175.2(3) . . . . ?
C30 C31 C26 C27 0.0(5) . . . . ?
C28 C27 C26 P2 175.2(3) . . . . ?
C28 C27 C26 C31 0.2(5) . . . . ?
C28 C29 C30 C31 0.8(6) . . . . ?
C19 P1 C13 C14 58.9(3) . . . . ?
C19 P1 C13 C18 -118.6(3) . . . . ?
C19 P1 C7 C12 -4.5(3) . . . . ?
C19 P1 C7 C8 173.7(3) . . . . ?
C19 P1 C1 C2 -66.5(3) . . . . ?
C19 C20 C25 C24 179.0(4) . . . . ?
C19 C20 C21 C22 -178.9(4) . . . . ?
C33 C34 C35 C36 0.7(6) . . . . ?
C5 C4 C3 C2 162.4(3) . . . . ?
C34 C33 C32 P2 -173.3(3) . . . . ?
C34 C33 C32 C37 -0.5(5) . . . . ?
C34 C35 C36 C37 -0.2(6) . . . . ?
C14 C13 C18 C17 2.1(6) . . . . ?
C40 C39 C44 C43 0.0(6) . . . . ?
C12 C11 C10 C9 -0.4(6) . . . . ?
C6 P2 C38 C39 -47.5(3) . . . . ?
C6 P2 C26 C27 -114.3(3) . . . . ?
C6 P2 C26 C31 60.8(3) . . . . ?
C6 P2 C32 C33 -175.6(3) . . . . ?
C6 P2 C32 C37 11.6(4) . . . . ?
C6 C5 C4 C3 169.8(3) . . . . ?
C13 P1 C19 C20 51.6(3) . . . . ?
C13 P1 C7 C12 114.4(3) . . . . ?
C13 P1 C7 C8 -67.5(3) . . . . ?
C13 P1 C1 C2 174.3(3) . . . . ?
C13 C14 C15 C16 -0.1(6) . . . . ?
C13 C18 C17 C16 -1.5(6) . . . . ?
C20 C25 C24 F2 -177.8(4) . . . . ?
C20 C25 C24 C23 0.2(6) . . . . ?
C39 C40 C41 C42 0.0(6) . . . . ?
C39 C44 C43 F3 -178.9(4) . . . . ?
C39 C44 C43 C42 -0.9(6) . . . . ?
C9 C8 C7 P1 -178.0(3) . . . . ?
C9 C8 C7 C12 0.2(5) . . . . ?
C25 C20 C21 C22 0.9(6) . . . . ?
C22 C23 C24 F2 178.2(4) . . . . ?
C22 C23 C24 C25 0.2(7) . . . . ?
C21 C20 C25 C24 -0.7(6) . . . . ?
C21 C22 C23 F1 178.7(4) . . . . ?
C21 C22 C23 C24 -0.1(7) . . . . ?
C7 P1 C19 C20 172.3(3) . . . . ?
C7 P1 C13 C14 -60.8(3) . . . . ?
C7 P1 C13 C18 121.7(3) . . . . ?
C7 P1 C1 C2 53.0(3) . . . . ?
C26 P2 C38 C39 -166.7(2) . . . . ?
C26 P2 C6 C5 50.1(3) . . . . ?
C26 P2 C32 C33 -53.7(3) . . . . ?
C26 P2 C32 C37 133.4(3) . . . . ?
C26 C27 C28 C29 0.2(6) . . . . ?
C26 C31 C30 C29 -0.5(6) . . . . ?
C32 P2 C38 C39 71.8(3) . . . . ?
C32 P2 C6 C5 173.8(3) . . . . ?
C32 P2 C26 C27 123.1(3) . . . . ?
C32 P2 C26 C31 -61.8(3) . . . . ?
C32 C33 C34 C35 -0.4(6) . . . . ?
C32 C37 C36 C35 -0.7(6) . . . . ?
C4 C5 C6 P2 152.3(3) . . . . ?
C41 C40 C39 C38 -179.3(4) . . . . ?
C41 C40 C39 C44 0.5(6) . . . . ?
C41 C42 C43 F3 179.4(4) . . . . ?
C41 C42 C43 C44 1.4(7) . . . . ?
C43 C42 C41 C40 -1.0(7) . . . . ?
C36 C37 C32 P2 173.7(3) . . . . ?
C36 C37 C32 C33 1.1(5) . . . . ?
C23 C22 C21 C20 -0.5(6) . . . . ?
C1 P1 C19 C20 -69.0(3) . . . . ?
C1 P1 C13 C14 179.7(3) . . . . ?
C1 P1 C13 C18 2.2(4) . . . . ?
C1 P1 C7 C12 -124.7(3) . . . . ?
C1 P1 C7 C8 53.4(3) . . . . ?
C1 C2 C3 C4 46.8(5) . . . . ?
C15 C14 C13 P1 -178.8(3) . . . . ?
C15 C14 C13 C18 -1.3(6) . . . . ?
C15 C16 C17 C18 0.1(6) . . . . ?
C17 C16 C15 C14 0.7(6) . . . . ?
C3 C2 C1 P1 171.9(3) . . . . ?
